data_1507024
loop_
_publ_author_name
'Okamoto, Toshihiro'
'Kuratsu, Masato'
'Kozaki, Masatoshi'
'Hirotsu, Ken'
'Ichimura, Akio'
'Matsushita, Toshio'
'Okada, Keiji'

_publ_section_title
;
 Remarkable structure deformation in phenothiazine trimer radical cation.
;
_journal_issue 20
_journal_name_full 'Organic letters'
_journal_page_first 3493
_journal_page_last 3496
_journal_paper_doi 10.1021/ol048698z
_journal_volume 6
_journal_year 2004
_chemical_formula_moiety 'C42 H29 Cl2 N3 S3 '
_chemical_formula_sum 'C42 H29 Cl2 N3 S3'
_chemical_formula_weight 742.80
_chemical_melting_point 277
_space_group_IT_number 2
_symmetry_cell_setting triclinic
_symmetry_Int_Tables_number 2
_symmetry_space_group_name_Hall '-P 1'
_symmetry_space_group_name_H-M 'P -1'
_cell_angle_alpha 82.115(12)
_cell_angle_beta 82.148(12)
_cell_angle_gamma 62.851(8)
_cell_formula_units_Z 2
_cell_length_a 10.713(1)
_cell_length_b 12.332(2)
_cell_length_c 15.377(3)
_cell_measurement_reflns_used 6617
_cell_measurement_temperature 173.1
_cell_measurement_theta_max 27.5
_cell_measurement_theta_min 3.1
_cell_volume 1784.3(5)
_computing_cell_refinement CrystalClear
_computing_data_collection CrystalClear
_computing_data_reduction CrystalStructure
_computing_publication_material 'CrystalStructure Ver. 3.10'
_computing_structure_refinement CRYSTALS
_computing_structure_solution SIR92
_diffrn_detector_area_resol_mean 14.62
_diffrn_measured_fraction_theta_full 0.9369
_diffrn_measured_fraction_theta_max 0.9369
_diffrn_measurement_device_type 'Rigaku Mercury'
_diffrn_measurement_method \w
_diffrn_radiation_type 'Mo K\a'
_diffrn_radiation_wavelength 0.7107
_diffrn_reflns_av_R_equivalents 0.033
_diffrn_reflns_limit_h_max 13
_diffrn_reflns_limit_h_min -12
_diffrn_reflns_limit_k_max 15
_diffrn_reflns_limit_k_min -13
_diffrn_reflns_limit_l_max 19
_diffrn_reflns_limit_l_min -17
_diffrn_reflns_number 17451
_diffrn_reflns_theta_full 27.48
_diffrn_reflns_theta_max 27.48
_exptl_absorpt_coefficient_mu 0.393
_exptl_absorpt_correction_T_max 0.963
_exptl_absorpt_correction_T_min 0.913
_exptl_absorpt_correction_type numerical
_exptl_absorpt_process_details
;
    Higashi, T. (1999). Program for Absorption Correction.
    Rigaku Corporation, Tokyo, Japan.
;
_exptl_crystal_colour colorless
_exptl_crystal_density_diffrn 1.383
_exptl_crystal_density_method 'not measured'
_exptl_crystal_description platelet
_exptl_crystal_F_000 768.00
_exptl_crystal_size_max 0.30
_exptl_crystal_size_mid 0.20
_exptl_crystal_size_min 0.10
_refine_diff_density_max 1.38
_refine_diff_density_min -0.86
_refine_ls_extinction_method none
_refine_ls_goodness_of_fit_ref 0.926
_refine_ls_hydrogen_treatment refall
_refine_ls_number_parameters 489
_refine_ls_number_reflns 7428
_refine_ls_R_factor_gt 0.0780
_refine_ls_shift/su_max 0.0000
_refine_ls_structure_factor_coef Fsqd
_refine_ls_weighting_details 'w = 1/[0.0010Fo^2^ + 3.0000\s^2^(Fo) + 0.5000]/(4Fo^2^)'
_refine_ls_weighting_scheme calc
_refine_ls_wR_factor_ref 0.1730
_reflns_number_gt 5627
_reflns_number_total 7649
_reflns_threshold_expression F^2^>2.0\s(F^2^)
_cod_data_source_file ol048698zsi20040708_014241.cif
_cod_data_source_block '__PhenothiazineTrimer_neutral'
_cod_original_cell_volume 1784.2(4)
_cod_original_sg_symbol_H-M 'P -1       '
_cod_original_formula_sum 'C42 H29 Cl2 N3 S3 '
_cod_database_code 1507024

loop_
_symmetry_equiv_pos_as_xyz
x,y,z
-x,-y,-z

loop_
_atom_site_label
_atom_site_type_symbol
_atom_site_fract_x
_atom_site_fract_y
_atom_site_fract_z
_atom_site_U_iso_or_equiv
_atom_site_adp_type
_atom_site_occupancy
_atom_site_symmetry_multiplicity
_atom_site_calc_flag
Cl1 Cl 0.7721(11) 0.1275(8) 0.4564(5) 0.402(5) Uani 1.00 1 d
Cl2 Cl 0.7544(7) 0.0923(5) 0.6241(4) 0.294(3) Uani 1.00 1 d
S1 S 0.60778(9) -0.06131(7) 0.12664(5) 0.0297(2) Uani 1.00 1 d
S2 S 0.66742(11) -0.49784(9) 0.54116(6) 0.0441(3) Uani 1.00 1 d
S3 S 0.09912(9) 0.54867(9) -0.10976(7) 0.0473(3) Uani 1.00 1 d
N1 N 0.8213(3) 0.0207(2) 0.1599(2) 0.0253(6) Uani 1.00 1 d
N2 N 0.7391(3) -0.3122(2) 0.4258(2) 0.0308(7) Uani 1.00 1 d
N3 N 0.3620(3) 0.3779(2) -0.0209(2) 0.0288(7) Uani 1.00 1 d
C1 C 0.7967(3) -0.0588(3) 0.2284(2) 0.0243(7) Uani 1.00 1 d
C2 C 0.8748(3) -0.0999(3) 0.3028(2) 0.0314(8) Uani 1.00 1 d
C3 C 0.8542(4) -0.1817(3) 0.3671(2) 0.0343(9) Uani 1.00 1 d
C4 C 0.7557(3) -0.2225(3) 0.3604(2) 0.0279(8) Uani 1.00 1 d
C5 C 0.6763(3) -0.1816(3) 0.2889(2) 0.0262(8) Uani 1.00 1 d
C6 C 0.6977(3) -0.1008(3) 0.2226(2) 0.0239(7) Uani 1.00 1 d
C7 C 0.5973(3) 0.0862(3) 0.0989(2) 0.0237(7) Uani 1.00 1 d
C8 C 0.4841(3) 0.1749(3) 0.0551(2) 0.0249(7) Uani 1.00 1 d
C9 C 0.4813(3) 0.2863(3) 0.0235(2) 0.0269(7) Uani 1.00 1 d
C10 C 0.5920(4) 0.3090(3) 0.0353(2) 0.0328(9) Uani 1.00 1 d
C11 C 0.7049(3) 0.2223(3) 0.0805(2) 0.0302(8) Uani 1.00 1 d
C12 C 0.7084(3) 0.1100(3) 0.1135(2) 0.0234(7) Uani 1.00 1 d
C13 C 0.6706(3) -0.2746(3) 0.5096(2) 0.0326(8) Uani 1.00 1 d
C14 C 0.6302(4) -0.1573(3) 0.5329(3) 0.0460(10) Uani 1.00 1 d
C15 C 0.5621(5) -0.1223(4) 0.6143(3) 0.0606(13) Uani 1.00 1 d
C16 C 0.5346(5) -0.2035(4) 0.6757(3) 0.0635(13) Uani 1.00 1 d
C17 C 0.5716(4) -0.3197(4) 0.6530(2) 0.0496(11) Uani 1.00 1 d
C18 C 0.6373(4) -0.3546(3) 0.5702(2) 0.0365(9) Uani 1.00 1 d
C19 C 0.8188(4) -0.5299(3) 0.4689(2) 0.0329(9) Uani 1.00 1 d
C20 C 0.9137(4) -0.6510(3) 0.4592(2) 0.0427(10) Uani 1.00 1 d
C21 C 1.0288(4) -0.6814(4) 0.3971(3) 0.0483(11) Uani 1.00 1 d
C22 C 1.0481(4) -0.5893(4) 0.3451(3) 0.0447(11) Uani 1.00 1 d
C23 C 0.9553(4) -0.4676(3) 0.3547(2) 0.0353(9) Uani 1.00 1 d
C24 C 0.8382(3) -0.4351(3) 0.4168(2) 0.0278(8) Uani 1.00 1 d
C25 C 0.3834(3) 0.4010(3) -0.1140(2) 0.0281(8) Uani 1.00 1 d
C26 C 0.5146(4) 0.3420(3) -0.1598(2) 0.0397(9) Uani 1.00 1 d
C27 C 0.5320(4) 0.3658(4) -0.2504(2) 0.0473(11) Uani 1.00 1 d
C28 C 0.4198(4) 0.4490(4) -0.2959(2) 0.0451(11) Uani 1.00 1 d
C29 C 0.2898(4) 0.5096(3) -0.2514(2) 0.0406(10) Uani 1.00 1 d
C30 C 0.2700(3) 0.4842(3) -0.1613(2) 0.0319(9) Uani 1.00 1 d
C31 C 0.1403(4) 0.5633(3) -0.0066(2) 0.0362(9) Uani 1.00 1 d
C32 C 0.0447(4) 0.6589(3) 0.0419(3) 0.0524(12) Uani 1.00 1 d
C33 C 0.0674(5) 0.6651(4) 0.1269(3) 0.0589(13) Uani 1.00 1 d
C34 C 0.1832(5) 0.5771(4) 0.1639(3) 0.0547(13) Uani 1.00 1 d
C35 C 0.2825(4) 0.4814(3) 0.1159(2) 0.0424(10) Uani 1.00 1 d
C36 C 0.2615(3) 0.4739(3) 0.0300(2) 0.0314(8) Uani 1.00 1 d
C37 C 0.9437(3) 0.0404(3) 0.1616(2) 0.0259(8) Uani 1.00 1 d
C38 C 1.0648(3) -0.0271(3) 0.1109(2) 0.0318(8) Uani 1.00 1 d
C39 C 1.1846(4) -0.0113(4) 0.1129(3) 0.0423(10) Uani 1.00 1 d
C40 C 1.1815(4) 0.0719(4) 0.1654(3) 0.0473(11) Uani 1.00 1 d
C41 C 1.0608(4) 0.1408(3) 0.2153(3) 0.0427(11) Uani 1.00 1 d
C42 C 0.9399(4) 0.1251(3) 0.2136(2) 0.0351(9) Uani 1.00 1 d
C43 C 0.6778(9) 0.1658(8) 0.5467(8) 0.134(4) Uani 1.00 1 d
H1 H 0.9434(3) -0.0721(3) 0.3077(2) 0.039(1) Uiso 1.00 1 c
H2 H 0.9104(4) -0.2109(3) 0.4164(2) 0.042(2) Uiso 1.00 1 c
H3 H 0.6060(3) -0.2079(3) 0.2845(2) 0.0305(13) Uiso 1.00 1 c
H4 H 0.4067(3) 0.1591(3) 0.0474(2) 0.0308(13) Uiso 1.00 1 c
H5 H 0.5898(4) 0.3856(3) 0.0133(2) 0.040(1) Uiso 1.00 1 c
H6 H 0.7801(3) 0.2390(3) 0.0891(2) 0.038(1) Uiso 1.00 1 c
H7 H 0.6480(4) -0.0995(3) 0.4922(3) 0.050(2) Uiso 1.00 1 c
H8 H 0.5339(5) -0.0419(4) 0.6297(3) 0.063(2) Uiso 1.00 1 c
H9 H 0.4931(5) -0.1790(4) 0.7326(3) 0.068(2) Uiso 1.00 1 c
H10 H 0.5516(4) -0.3772(4) 0.6949(2) 0.055(2) Uiso 1.00 1 c
H11 H 0.8999(4) -0.7139(3) 0.4958(2) 0.053(2) Uiso 1.00 1 c
H12 H 1.0936(4) -0.7663(4) 0.3912(3) 0.055(2) Uiso 1.00 1 c
H13 H 1.1277(4) -0.6092(4) 0.3018(3) 0.052(2) Uiso 1.00 1 c
H14 H 0.9683(4) -0.4034(3) 0.3182(2) 0.042(1) Uiso 1.00 1 c
H15 H 0.5930(4) 0.2853(3) -0.1275(2) 0.045(2) Uiso 1.00 1 c
H16 H 0.6228(4) 0.3216(4) -0.2812(2) 0.060(2) Uiso 1.00 1 c
H17 H 0.4337(4) 0.4650(4) -0.3583(2) 0.058(2) Uiso 1.00 1 c
H18 H 0.2114(4) 0.5695(3) -0.2826(2) 0.053(2) Uiso 1.00 1 c
H19 H -0.0392(4) 0.7215(3) 0.0155(3) 0.057(2) Uiso 1.00 1 c
H20 H 0.0010(5) 0.7316(4) 0.1624(3) 0.066(2) Uiso 1.00 1 c
H21 H 0.2023(5) 0.5806(4) 0.2237(3) 0.067(2) Uiso 1.00 1 c
H22 H 0.3660(4) 0.4180(3) 0.1424(2) 0.049(2) Uiso 1.00 1 c
H23 H 1.0664(3) -0.0860(3) 0.0751(2) 0.037(1) Uiso 1.00 1 c
H24 H 1.2691(4) -0.0576(4) 0.0764(3) 0.049(2) Uiso 1.00 1 c
H25 H 1.2644(4) 0.0814(4) 0.1680(3) 0.061(2) Uiso 1.00 1 c
H26 H 1.0606(4) 0.1994(3) 0.2505(3) 0.057(2) Uiso 1.00 1 c
H27 H 0.8549(4) 0.1723(3) 0.2489(2) 0.043(2) Uiso 1.00 1 c
H28 H 0.6539(9) 0.2500(8) 0.5555(8) 0.166(5) Uiso 1.00 1 c
H29 H 0.5940(9) 0.1582(8) 0.5500(8) 0.166(5) Uiso 1.00 1 c

loop_
_atom_site_aniso_label
_atom_site_aniso_U_11
_atom_site_aniso_U_22
_atom_site_aniso_U_33
_atom_site_aniso_U_12
_atom_site_aniso_U_13
_atom_site_aniso_U_23
Cl1 0.61(1) 0.421(11) 0.329(7) -0.363(11) 0.098(9) -0.166(8)
Cl2 0.336(6) 0.214(5) 0.265(5) -0.064(4) -0.047(5) -0.003(4)
S1 0.0391(5) 0.0262(4) 0.0287(4) -0.0184(4) -0.0122(3) 0.0062(3)
S2 0.0601(6) 0.0507(6) 0.0318(5) -0.0373(5) -0.0002(4) 0.0066(4)
S3 0.0290(5) 0.0492(6) 0.0582(6) -0.0146(4) -0.0115(4) 0.0105(5)
N1 0.0243(12) 0.0292(13) 0.0241(13) -0.0145(11) -0.0051(10) 0.0051(10)
N2 0.038(2) 0.029(1) 0.0233(13) -0.0150(12) -0.0011(11) 0.0055(10)
N3 0.0273(13) 0.029(1) 0.0246(13) -0.0096(11) -0.0023(10) 0.0060(10)
C1 0.028(2) 0.022(1) 0.020(1) -0.0098(12) -0.0010(11) 0.0014(11)
C2 0.034(2) 0.032(2) 0.032(2) -0.019(1) -0.0099(13) 0.0060(13)
C3 0.042(2) 0.037(2) 0.026(2) -0.020(2) -0.014(1) 0.0093(13)
C4 0.033(2) 0.025(2) 0.023(2) -0.0114(13) -0.0041(12) 0.0055(11)
C5 0.028(2) 0.023(2) 0.025(2) -0.0112(13) -0.0006(12) 0.0013(11)
C6 0.026(2) 0.022(1) 0.021(1) -0.0093(12) -0.0035(11) 0.0029(11)
C7 0.027(2) 0.024(1) 0.019(1) -0.0121(12) -0.0008(11) 0.0024(11)
C8 0.027(2) 0.031(2) 0.019(1) -0.0165(13) 0.0004(11) 0.0012(11)
C9 0.027(2) 0.025(2) 0.022(2) -0.0075(13) -0.0024(12) 0.0054(11)
C10 0.039(2) 0.028(2) 0.032(2) -0.018(1) -0.004(1) 0.0097(13)
C11 0.031(2) 0.034(2) 0.029(2) -0.019(1) -0.0030(13) 0.0058(13)
C12 0.025(1) 0.024(1) 0.019(1) -0.0104(12) -0.0026(11) 0.0030(11)
C13 0.032(2) 0.034(2) 0.024(2) -0.010(1) -0.0015(13) 0.0038(13)
C14 0.053(2) 0.034(2) 0.039(2) -0.012(2) 0.002(2) 0.001(2)
C15 0.070(3) 0.037(2) 0.050(3) -0.005(2) 0.006(2) -0.009(2)
C16 0.071(3) 0.065(3) 0.033(2) -0.015(2) 0.013(2) -0.010(2)
C17 0.052(2) 0.056(3) 0.030(2) -0.019(2) 0.006(2) 0.002(2)
C18 0.038(2) 0.041(2) 0.027(2) -0.017(2) -0.003(1) 0.004(1)
C19 0.043(2) 0.035(2) 0.025(2) -0.020(2) -0.013(1) 0.0053(13)
C20 0.060(2) 0.032(2) 0.041(2) -0.022(2) -0.025(2) 0.007(2)
C21 0.057(2) 0.034(2) 0.046(2) -0.008(2) -0.021(2) -0.004(2)
C22 0.039(2) 0.049(2) 0.042(2) -0.014(2) -0.007(2) -0.013(2)
C23 0.034(2) 0.037(2) 0.036(2) -0.016(2) -0.005(1) -0.003(1)
C24 0.033(2) 0.027(2) 0.023(2) -0.013(1) -0.0085(12) 0.0030(12)
C25 0.029(2) 0.028(2) 0.028(2) -0.0149(13) -0.0050(12) 0.0072(12)
C26 0.035(2) 0.045(2) 0.032(2) -0.013(2) -0.004(1) 0.004(2)
C27 0.050(2) 0.066(3) 0.033(2) -0.034(2) 0.001(2) -0.001(2)
C28 0.052(2) 0.065(3) 0.028(2) -0.037(2) -0.010(2) 0.011(2)
C29 0.047(2) 0.048(2) 0.037(2) -0.030(2) -0.019(2) 0.013(2)
C30 0.034(2) 0.031(2) 0.037(2) -0.020(1) -0.010(1) 0.0077(13)
C31 0.032(2) 0.025(2) 0.047(2) -0.014(1) 0.002(1) 0.008(1)
C32 0.042(2) 0.029(2) 0.072(3) -0.011(2) 0.014(2) 0.002(2)
C33 0.057(3) 0.032(2) 0.075(3) -0.016(2) 0.028(2) -0.014(2)
C34 0.066(3) 0.055(3) 0.046(2) -0.033(2) 0.023(2) -0.018(2)
C35 0.045(2) 0.042(2) 0.035(2) -0.019(2) 0.010(2) -0.002(2)
C36 0.029(2) 0.026(2) 0.036(2) -0.013(1) 0.0059(13) 0.0037(13)
C37 0.027(2) 0.028(2) 0.025(2) -0.0156(13) -0.0038(12) 0.0037(12)
C38 0.032(2) 0.033(2) 0.027(2) -0.013(1) 0.0015(13) -0.0003(13)
C39 0.028(2) 0.052(2) 0.042(2) -0.017(2) 0.001(2) 0.004(2)
C40 0.043(2) 0.064(3) 0.046(2) -0.036(2) -0.013(2) 0.014(2)
C41 0.052(2) 0.045(2) 0.044(2) -0.032(2) -0.012(2) 0.001(2)
C42 0.040(2) 0.035(2) 0.032(2) -0.018(2) -0.001(1) -0.0060(13)
C43 0.104(6) 0.111(6) 0.201(10) -0.056(5) -0.073(6) 0.034(6)

loop_
_atom_type_symbol
_atom_type_description
_atom_type_scat_dispersion_real
_atom_type_scat_dispersion_imag
_atom_type_scat_source
C C 0.003 0.002
;
International Tables for Crystallography
(1992, Vol. C, Tables 4.2.6.8 and 6.1.1.4)
;
H H 0.000 0.000
;
International Tables for Crystallography
(1992, Vol. C, Table 6.1.1.4)
;
Cl Cl 0.148 0.159
;
International Tables for Crystallography
(1992, Vol. C, Tables 4.2.6.8 and 6.1.1.4)
;
N N 0.006 0.003
;
International Tables for Crystallography
(1992, Vol. C, Tables 4.2.6.8 and 6.1.1.4)
;
S S 0.125 0.123
;
International Tables for Crystallography
(1992, Vol. C, Tables 4.2.6.8 and 6.1.1.4)
;

loop_
_geom_angle_atom_site_label_1
_geom_angle_atom_site_label_2
_geom_angle_atom_site_label_3
_geom_angle
_geom_angle_publ_flag
C6 S1 C7 98.91(14) yes
C18 S2 C19 99.32(16) yes
C30 S3 C31 98.34(16) yes
C1 N1 C12 119.9(2) yes
C1 N1 C37 117.8(2) yes
C12 N1 C37 118.2(2) yes
C4 N2 C13 118.6(3) yes
C4 N2 C24 116.1(2) yes
C13 N2 C24 120.1(2) yes
C9 N3 C25 117.0(2) yes
C9 N3 C36 116.1(3) yes
C25 N3 C36 119.9(2) yes
N1 C1 C2 120.7(3) yes
N1 C1 C6 121.0(2) yes
C2 C1 C6 118.3(3) yes
C1 C2 C3 120.1(3) yes
C1 C2 H1 119.4(4) no
C3 C2 H1 120.5(4) no
C2 C3 C4 120.9(3) yes
C2 C3 H2 119.1(4) no
C4 C3 H2 120.0(4) no
N2 C4 C3 120.6(3) yes
N2 C4 C5 119.4(3) yes
C3 C4 C5 119.9(3) yes
C4 C5 C6 119.8(3) yes
C4 C5 H3 120.4(4) no
C6 C5 H3 119.8(4) no
S1 C6 C1 119.7(2) yes
S1 C6 C5 119.2(2) yes
C1 C6 C5 120.9(3) yes
S1 C7 C8 119.3(2) yes
S1 C7 C12 120.2(2) yes
C8 C7 C12 120.3(3) yes
C7 C8 C9 120.5(3) yes
C7 C8 H4 119.8(4) no
C9 C8 H4 119.7(4) no
N3 C9 C8 119.8(3) yes
N3 C9 C10 120.7(3) yes
C8 C9 C10 119.5(3) yes
C9 C10 C11 120.8(3) yes
C9 C10 H5 119.2(4) no
C11 C10 H5 120.0(4) no
C10 C11 C12 120.3(3) yes
C10 C11 H6 120.3(4) no
C12 C11 H6 119.4(4) no
N1 C12 C7 120.0(2) yes
N1 C12 C11 121.4(3) yes
C7 C12 C11 118.6(3) yes
N2 C13 C14 121.9(3) yes
N2 C13 C18 120.0(3) yes
C14 C13 C18 118.1(3) yes
C13 C14 C15 120.9(4) yes
C13 C14 H7 120.2(5) no
C15 C14 H7 119.0(5) no
C14 C15 C16 120.9(4) yes
C14 C15 H8 120.6(6) no
C16 C15 H8 118.6(6) no
C15 C16 C17 119.0(4) yes
C15 C16 H9 119.3(6) no
C17 C16 H9 121.7(6) no
C16 C17 C18 120.4(4) yes
C16 C17 H10 120.0(5) no
C18 C17 H10 119.7(5) no
S2 C18 C13 120.7(3) yes
S2 C18 C17 118.4(3) yes
C13 C18 C17 120.7(3) yes
S2 C19 C20 118.7(3) yes
S2 C19 C24 120.5(3) yes
C20 C19 C24 120.6(3) yes
C19 C20 C21 120.9(3) yes
C19 C20 H11 119.5(5) no
C21 C20 H11 119.7(5) no
C20 C21 C22 119.1(4) yes
C20 C21 H12 119.7(5) no
C22 C21 H12 121.2(5) no
C21 C22 C23 120.8(4) yes
C21 C22 H13 119.8(5) no
C23 C22 H13 119.4(5) no
C22 C23 C24 121.0(3) yes
C22 C23 H14 120.9(4) no
C24 C23 H14 118.1(4) no
N2 C24 C19 120.1(3) yes
N2 C24 C23 122.2(3) yes
C19 C24 C23 117.7(3) yes
N3 C25 C26 121.8(3) yes
N3 C25 C30 119.7(3) yes
C26 C25 C30 118.5(3) yes
C25 C26 C27 120.5(3) yes
C25 C26 H15 118.8(4) no
C27 C26 H15 120.7(5) no
C26 C27 C28 120.3(4) yes
C26 C27 H16 119.3(5) no
C28 C27 H16 120.4(5) no
C27 C28 C29 119.9(3) yes
C27 C28 H17 119.4(5) no
C29 C28 H17 120.7(5) no
C28 C29 C30 120.3(3) yes
C28 C29 H18 120.4(5) no
C30 C29 H18 119.3(5) no
S3 C30 C25 120.7(2) yes
S3 C30 C29 118.8(3) yes
C25 C30 C29 120.4(3) yes
S3 C31 C32 119.3(3) yes
S3 C31 C36 120.5(3) yes
C32 C31 C36 119.9(4) yes
C31 C32 C33 120.4(4) yes
C31 C32 H19 119.4(5) no
C33 C32 H19 120.1(5) no
C32 C33 C34 120.1(4) yes
C32 C33 H20 121.7(5) no
C34 C33 H20 118.2(6) no
C33 C34 C35 120.6(4) yes
C33 C34 H21 121.4(6) no
C35 C34 H21 117.9(5) no
C34 C35 C36 120.1(4) yes
C34 C35 H22 120.7(5) no
C36 C35 H22 119.2(5) no
N3 C36 C31 119.9(3) yes
N3 C36 C35 121.3(3) yes
C31 C36 C35 118.8(3) yes
N1 C37 C38 118.9(3) yes
N1 C37 C42 120.6(3) yes
C38 C37 C42 120.6(3) yes
C37 C38 C39 119.7(3) yes
C37 C38 H23 119.9(4) no
C39 C38 H23 120.4(4) no
C38 C39 C40 119.8(3) yes
C38 C39 H24 119.7(5) no
C40 C39 H24 120.6(5) no
C39 C40 C41 121.0(3) yes
C39 C40 H25 119.8(5) no
C41 C40 H25 119.2(5) no
C40 C41 C42 119.5(3) yes
C40 C41 H26 119.5(5) no
C42 C41 H26 121.0(5) no
C37 C42 C41 119.4(3) yes
C37 C42 H27 120.3(4) no
C41 C42 H27 120.3(4) no
Cl1 C43 Cl2 112.0(7) yes
Cl1 C43 H28 110.5(11) no
Cl2 C43 H28 104.8(11) no
Cl1 C43 H29 113.4(11) no
Cl2 C43 H29 107.4(11) no
H28 C43 H29 108.3(13) no

loop_
_geom_bond_atom_site_label_1
_geom_bond_atom_site_label_2
_geom_bond_distance
_geom_bond_publ_flag
Cl1 C43 1.591(11) yes
Cl2 C43 1.485(9) yes
S1 C6 1.763(3) yes
S1 C7 1.765(3) yes
S2 C18 1.755(4) yes
S2 C19 1.751(4) yes
S3 C30 1.749(4) yes
S3 C31 1.757(4) yes
N1 C1 1.420(4) yes
N1 C12 1.411(4) yes
N1 C37 1.442(4) yes
N2 C4 1.446(4) yes
N2 C13 1.417(4) yes
N2 C24 1.411(4) yes
N3 C9 1.444(4) yes
N3 C25 1.428(4) yes
N3 C36 1.427(4) yes
C1 C2 1.407(4) yes
C1 C6 1.393(4) yes
C2 C3 1.384(4) yes
C2 H1 0.957(7) no
C3 C4 1.381(4) yes
C3 H2 0.959(10) no
C4 C5 1.378(4) yes
C5 C6 1.396(4) yes
C5 H3 0.959(6) no
C7 C8 1.389(4) yes
C7 C12 1.401(4) yes
C8 C9 1.381(4) yes
C8 H4 0.959(6) no
C9 C10 1.377(4) yes
C10 C11 1.391(4) yes
C10 H5 0.949(8) no
C11 C12 1.393(4) yes
C11 H6 0.946(6) no
C13 C14 1.392(5) yes
C13 C18 1.395(5) yes
C14 C15 1.377(5) yes
C14 H7 0.952(10) no
C15 C16 1.384(6) yes
C15 H8 0.949(11) no
C16 C17 1.382(6) yes
C16 H9 0.949(11) no
C17 C18 1.389(5) yes
C17 H10 0.971(10) no
C19 C20 1.385(5) yes
C19 C24 1.404(4) yes
C20 C21 1.388(6) yes
C20 H11 0.950(10) no
C21 C22 1.376(6) yes
C21 H12 0.966(13) no
C22 C23 1.386(5) yes
C22 H13 0.964(12) no
C23 C24 1.402(5) yes
C23 H14 0.959(9) no
C25 C26 1.392(5) yes
C25 C30 1.399(4) yes
C26 C27 1.388(5) yes
C26 H15 0.961(13) no
C27 C28 1.377(5) yes
C27 H16 0.96(1) no
C28 C29 1.377(5) yes
C28 H17 0.958(7) no
C29 C30 1.387(5) yes
C29 H18 0.96(1) no
C31 C32 1.387(5) yes
C31 C36 1.394(5) yes
C32 C33 1.381(6) yes
C32 H19 0.97(1) no
C33 C34 1.354(6) yes
C33 H20 0.98(2) no
C34 C35 1.395(5) yes
C34 H21 0.980(7) no
C35 C36 1.391(5) yes
C35 H22 0.98(1) no
C37 C38 1.378(4) yes
C37 C42 1.384(4) yes
C38 C39 1.389(5) yes
C38 H23 0.963(8) no
C39 C40 1.375(6) yes
C39 H24 0.969(13) no
C40 C41 1.374(6) yes
C40 H25 0.953(7) no
C41 C42 1.399(5) yes
C41 H26 0.960(8) no
C42 H27 0.964(13) no
C43 H28 0.97(2) no
C43 H29 0.94(2) no

loop_
_geom_contact_atom_site_label_1
_geom_contact_atom_site_label_2
_geom_contact_site_symmetry_2
_geom_contact_distance
_geom_contact_publ_flag
Cl1 Cl2 . 2.55(1) yes
Cl1 C2 . 3.598(7) yes
Cl1 C43 . 1.591(11) yes
Cl1 H1 . 3.306(8) no
Cl1 H7 . 3.561(8) no
Cl1 H11 1_565 3.009(7) no
Cl1 H27 . 3.235(9) no
Cl1 H28 . 2.137(11) no
Cl1 H29 . 2.144(11) no
Cl2 C40 2_756 3.548(7) yes
Cl2 C41 2_756 3.532(7) yes
Cl2 C43 . 1.485(9) yes
Cl2 H1 2_756 3.430(7) no
Cl2 H8 . 3.435(8) no
Cl2 H16 1_556 3.006(7) no
Cl2 H28 . 1.973(8) no
Cl2 H29 . 1.979(9) no
S1 N1 . 3.015(3) yes
S1 C1 . 2.736(3) yes
S1 C5 . 2.730(3) yes
S1 C6 . 1.763(3) yes
S1 C7 . 1.765(3) yes
S1 C8 . 2.728(3) yes
S1 C12 . 2.751(3) yes
S1 H3 . 2.824(3) no
S1 H4 . 2.824(3) no
S1 H4 2_655 3.132(3) no
S1 H9 2_656 3.581(5) no
S1 H25 1_455 3.286(4) no
S2 N2 . 3.016(3) yes
S2 C13 . 2.744(4) yes
S2 C17 . 2.708(4) yes
S2 C18 . 1.755(4) yes
S2 C19 . 1.751(4) yes
S2 C20 . 2.704(4) yes
S2 C24 . 2.744(3) yes
S2 H10 . 2.797(4) no
S2 H11 . 2.787(4) no
S2 H16 1_546 3.404(4) no
S2 H17 1_546 2.944(4) no
S2 H17 2_655 3.060(4) no
S2 H28 1_545 3.154(8) no
S3 N3 . 3.013(3) yes
S3 C25 . 2.741(3) yes
S3 C29 . 2.706(4) yes
S3 C30 . 1.749(4) yes
S3 C31 . 1.757(4) yes
S3 C32 . 2.720(5) yes
S3 C32 2_565 3.528(4) yes
S3 C36 . 2.741(4) yes
S3 H6 2_665 3.474(3) no
S3 H18 . 2.792(4) no
S3 H19 . 2.814(4) no
S3 H26 2_665 3.403(4) no
N1 C1 . 1.420(4) yes
N1 C2 . 2.457(4) yes
N1 C6 . 2.448(4) yes
N1 C7 . 2.436(4) yes
N1 C11 . 2.445(4) yes
N1 C12 . 1.411(4) yes
N1 C37 . 1.442(4) yes
N1 C38 . 2.429(4) yes
N1 C42 . 2.454(4) yes
N1 H1 . 2.630(4) no
N1 H6 . 2.621(4) no
N1 H9 2_656 3.354(5) no
N1 H20 1_645 3.184(5) no
N1 H23 . 2.590(4) no
N1 H27 . 2.636(4) no
N2 C3 . 2.457(4) yes
N2 C4 . 1.446(4) yes
N2 C5 . 2.439(4) yes
N2 C13 . 1.417(4) yes
N2 C14 . 2.456(5) yes
N2 C18 . 2.435(4) yes
N2 C19 . 2.439(4) yes
N2 C23 . 2.462(4) yes
N2 C24 . 1.411(4) yes
N2 H2 . 2.631(4) no
N2 H3 . 2.610(4) no
N2 H7 . 2.646(5) no
N2 H14 . 2.629(4) no
N2 H17 2_655 3.506(5) no
N2 H29 2_656 3.182(9) no
N3 C8 . 2.445(4) yes
N3 C9 . 1.444(4) yes
N3 C10 . 2.452(4) yes
N3 C25 . 1.428(4) yes
N3 C26 . 2.465(4) yes
N3 C30 . 2.444(4) yes
N3 C31 . 2.441(4) yes
N3 C35 . 2.457(4) yes
N3 C36 . 1.427(4) yes
N3 H4 . 2.608(4) no
N3 H5 . 2.611(4) no
N3 H5 2_665 3.205(4) no
N3 H15 . 2.635(4) no
N3 H22 . 2.636(5) no
C1 C2 . 1.407(4) yes
C1 C3 . 2.418(4) yes
C1 C4 . 2.798(4) yes
C1 C5 . 2.427(4) yes
C1 C6 . 1.393(4) yes
C1 C7 . 2.903(4) yes
C1 C12 . 2.450(4) yes
C1 C37 . 2.451(4) yes
C1 C38 . 3.329(4) yes
C1 C42 . 3.238(4) yes
C1 H1 . 2.053(4) no
C1 H2 . 3.279(4) no
C1 H3 . 3.288(4) no
C1 H9 2_656 3.203(5) no
C1 H20 1_645 2.731(5) no
C1 H23 . 3.390(4) no
C1 H27 . 3.245(4) no
C2 C3 . 1.384(4) yes
C2 C4 . 2.405(4) yes
C2 C5 . 2.779(4) yes
C2 C6 . 2.404(4) yes
C2 C37 . 2.820(4) yes
C2 C38 . 3.599(4) yes
C2 C42 . 3.245(5) yes
C2 H1 . 0.957(7) no
C2 H2 . 2.030(4) no
C2 H7 . 3.527(5) no
C2 H14 . 3.387(5) no
C2 H20 1_645 2.946(6) no
C2 H27 . 3.261(5) no
C3 C4 . 1.381(4) yes
C3 C5 . 2.389(4) yes
C3 C6 . 2.762(4) yes
C3 C13 . 3.189(5) yes
C3 C14 . 3.198(5) yes
C3 C23 . 3.208(5) yes
C3 C24 . 3.191(4) yes
C3 H1 . 2.043(4) no
C3 H2 . 0.959(10) no
C3 H3 . 3.257(4) no
C3 H7 . 2.633(5) no
C3 H11 2_746 3.274(5) no
C3 H14 . 2.608(5) no
C3 H20 1_645 3.401(6) no
C4 C5 . 1.378(4) yes
C4 C6 . 2.400(4) yes
C4 C13 . 2.462(4) yes
C4 C14 . 2.849(5) yes
C4 C23 . 2.800(5) yes
C4 C24 . 2.425(4) yes
C4 H1 . 3.269(4) no
C4 H2 . 2.038(4) no
C4 H3 . 2.039(4) no
C4 H7 . 2.519(5) no
C4 H8 2_656 3.325(5) no
C4 H14 . 2.438(5) no
C4 H29 2_656 3.57(1) no
C5 C6 . 1.396(4) yes
C5 C13 . 3.432(4) yes
C5 C23 . 3.553(4) yes
C5 C24 . 3.309(4) yes
C5 H2 . 3.255(4) no
C5 H3 . 0.959(6) no
C5 H7 . 3.350(5) no
C5 H8 2_656 2.958(5) no
C5 H14 . 3.115(4) no
C5 H20 1_645 3.515(5) no
C5 H29 2_656 3.475(11) no
C6 C7 . 2.681(4) yes
C6 C12 . 2.935(4) yes
C6 H1 . 3.268(4) no
C6 H3 . 2.049(4) no
C6 H8 2_656 3.159(5) no
C6 H9 2_656 3.223(5) no
C6 H20 1_645 3.043(5) no
C7 C8 . 1.389(4) yes
C7 C9 . 2.406(4) yes
C7 C10 . 2.765(4) yes
C7 C11 . 2.403(4) yes
C7 C12 . 1.401(4) yes
C7 H4 . 2.043(4) no
C7 H6 . 3.259(4) no
C7 H9 2_656 2.842(5) no
C7 H24 2_755 2.861(5) no
C8 C9 . 1.381(4) yes
C8 C10 . 2.383(4) yes
C8 C11 . 2.770(4) yes
C8 C12 . 2.420(4) yes
C8 C25 . 3.426(4) yes
C8 C35 . 3.577(5) yes
C8 C36 . 3.357(4) yes
C8 H4 . 0.959(6) no
C8 H5 . 3.237(4) no
C8 H9 2_656 3.314(5) no
C8 H15 . 3.258(4) no
C8 H22 . 3.094(5) no
C8 H24 2_755 3.005(5) no
C8 H25 1_455 3.270(5) no
C9 C10 . 1.377(4) yes
C9 C11 . 2.407(4) yes
C9 C12 . 2.798(4) yes
C9 C25 . 2.450(4) yes
C9 C26 . 2.822(4) yes
C9 C35 . 2.789(5) yes
C9 C36 . 2.436(4) yes
C9 H4 . 2.035(4) no
C9 H5 . 2.019(4) no
C9 H6 . 3.259(4) no
C9 H15 . 2.462(5) no
C9 H22 . 2.424(5) no
C9 H24 2_755 3.263(5) no
C10 C11 . 1.391(4) yes
C10 C12 . 2.415(4) yes
C10 C25 . 3.150(4) yes
C10 C26 . 3.146(5) yes
C10 C35 . 3.196(5) yes
C10 C36 . 3.184(5) yes
C10 H4 . 3.249(4) no
C10 H5 . 0.949(8) no
C10 H5 2_665 3.386(6) no
C10 H6 . 2.040(5) no
C10 H15 . 2.559(5) no
C10 H22 . 2.632(5) no
C10 H24 2_755 3.367(5) no
C11 C12 . 1.393(4) yes
C11 C37 . 2.827(4) yes
C11 C42 . 3.153(5) yes
C11 H5 . 2.039(4) no
C11 H6 . 0.946(6) no
C11 H9 2_656 3.462(5) no
C11 H15 . 3.434(5) no
C11 H22 . 3.406(5) no
C11 H23 2_755 3.208(5) no
C11 H24 2_755 3.267(5) no
C11 H27 . 3.075(5) no
C12 C37 . 2.449(4) yes
C12 C38 . 3.395(4) yes
C12 C42 . 3.178(4) yes
C12 H4 . 3.285(4) no
C12 H5 . 3.271(4) no
C12 H6 . 2.033(4) no
C12 H9 2_656 2.910(5) no
C12 H23 . 3.494(4) no
C12 H23 2_755 3.462(4) no
C12 H24 2_755 3.030(5) no
C12 H27 . 3.134(4) no
C13 C14 . 1.392(5) yes
C13 C15 . 2.408(5) yes
C13 C16 . 2.801(5) yes
C13 C17 . 2.420(5) yes
C13 C18 . 1.395(5) yes
C13 C19 . 2.921(5) yes
C13 C21 2_746 3.490(5) yes
C13 C24 . 2.451(5) yes
C13 C43 2_656 3.532(8) yes
C13 H2 . 3.130(5) no
C13 H3 . 3.534(4) no
C13 H7 . 2.044(5) no
C13 H8 . 3.267(5) no
C13 H10 . 3.292(5) no
C13 H12 2_746 3.376(5) no
C13 H13 2_746 3.589(5) no
C13 H29 2_656 2.752(8) no
C14 C15 . 1.377(5) yes
C14 C16 . 2.401(6) yes
C14 C17 . 2.761(6) yes
C14 C18 . 2.390(5) yes
C14 C21 2_746 3.510(6) yes
C14 H2 . 3.115(5) no
C14 H7 . 0.952(10) no
C14 H7 2_656 3.228(7) no
C14 H8 . 2.031(6) no
C14 H8 2_656 3.309(6) no
C14 H9 . 3.249(6) no
C14 H12 2_746 3.018(6) no
C14 H29 2_656 2.874(9) no
C15 C16 . 1.384(6) yes
C15 C17 . 2.384(6) yes
C15 C18 . 2.756(6) yes
C15 H7 . 2.018(6) no
C15 H7 2_656 3.064(6) no
C15 H8 . 0.949(11) no
C15 H9 . 2.025(6) no
C15 H10 . 3.264(6) no
C15 H12 2_746 3.290(6) no
C15 H29 2_656 3.394(11) no
C16 C17 . 1.382(6) yes
C16 C18 . 2.405(6) yes
C16 H7 . 3.252(6) no
C16 H8 . 2.018(7) no
C16 H9 . 0.949(11) no
C16 H10 . 2.048(6) no
C16 H13 2_746 3.323(6) no
C16 H22 2_656 3.488(6) no
C17 C18 . 1.389(5) yes
C17 H8 . 3.234(6) no
C17 H9 . 2.047(6) no
C17 H10 . 0.971(10) no
C17 H13 2_746 3.082(6) no
C17 H21 2_656 3.505(6) no
C17 H22 2_656 3.256(5) no
C18 C19 . 2.672(5) yes
C18 C22 2_746 3.516(5) yes
C18 C24 . 2.913(5) yes
C18 H7 . 3.256(5) no
C18 H9 . 3.271(6) no
C18 H10 . 2.051(5) no
C18 H13 2_746 3.241(5) no
C18 H28 2_656 3.525(8) no
C18 H29 2_656 3.157(9) no
C19 C20 . 1.385(5) yes
C19 C21 . 2.412(6) yes
C19 C22 . 2.767(5) yes
C19 C23 . 2.401(5) yes
C19 C24 . 1.404(4) yes
C19 H11 . 2.029(5) no
C19 H12 . 3.280(5) no
C19 H14 . 3.262(5) no
C19 H17 2_655 3.123(5) no
C19 H18 2_655 3.054(5) no
C20 C21 . 1.388(6) yes
C20 C22 . 2.383(6) yes
C20 C23 . 2.761(5) yes
C20 C24 . 2.423(4) yes
C20 H2 2_746 2.696(4) no
C20 H11 . 0.950(10) no
C20 H12 . 2.047(6) no
C20 H13 . 3.256(6) no
C20 H18 2_655 3.033(5) no
C20 H28 1_545 3.59(1) no
C21 C22 . 1.376(6) yes
C21 C23 . 2.402(5) yes
C21 C24 . 2.812(5) yes
C21 H2 2_746 3.013(5) no
C21 H11 . 2.033(6) no
C21 H12 . 0.966(13) no
C21 H13 . 2.035(6) no
C21 H14 . 3.270(5) no
C21 H18 2_655 2.993(5) no
C21 H26 1_545 2.757(5) no
C22 C23 . 1.386(5) yes
C22 C24 . 2.425(5) yes
C22 H11 . 3.240(6) no
C22 H12 . 2.051(5) no
C22 H13 . 0.964(12) no
C22 H14 . 2.050(5) no
C22 H18 2_655 2.959(5) no
C22 H21 1_645 3.442(6) no
C22 H26 1_545 3.097(5) no
C23 C24 . 1.402(5) yes
C23 C29 2_655 3.506(5) yes
C23 H2 . 3.236(5) no
C23 H12 . 3.280(5) no
C23 H13 . 2.039(5) no
C23 H14 . 0.959(9) no
C23 H18 2_655 2.994(5) no
C23 H21 1_645 3.327(5) no
C24 C29 2_655 3.455(5) yes
C24 H2 . 3.193(4) no
C24 H3 . 3.411(4) no
C24 H11 . 3.276(4) no
C24 H13 . 3.290(5) no
C24 H14 . 2.038(5) no
C24 H17 2_655 3.348(5) no
C24 H18 2_655 3.054(5) no
C25 C26 . 1.392(5) yes
C25 C27 . 2.414(5) yes
C25 C28 . 2.790(5) yes
C25 C29 . 2.417(4) yes
C25 C30 . 1.399(4) yes
C25 C31 . 2.914(5) yes
C25 C36 . 2.470(5) yes
C25 H4 . 3.547(4) no
C25 H5 . 3.074(4) no
C25 H5 2_665 3.367(5) no
C25 H15 . 2.037(5) no
C25 H16 . 3.279(5) no
C25 H18 . 3.282(4) no
C26 C27 . 1.388(5) yes
C26 C28 . 2.398(5) yes
C26 C29 . 2.764(5) yes
C26 C30 . 2.398(5) yes
C26 H3 2_655 3.403(5) no
C26 H5 . 3.065(5) no
C26 H15 . 0.961(13) no
C26 H16 . 2.041(5) no
C26 H17 . 3.258(5) no
C26 H21 2_665 3.556(5) no
C26 H24 2_755 3.388(5) no
C27 C28 . 1.377(5) yes
C27 C29 . 2.384(6) yes
C27 C30 . 2.765(5) yes
C27 H3 2_655 3.061(5) no
C27 H10 1_564 3.260(6) no
C27 H15 . 2.052(5) no
C27 H16 . 0.96(1) no
C27 H17 . 2.026(5) no
C27 H18 . 3.256(6) no
C27 H21 2_665 3.290(6) no
C27 H28 1_554 3.325(13) no
C28 C29 . 1.377(5) yes
C28 C30 . 2.398(5) yes
C28 H3 2_655 3.090(5) no
C28 H10 1_564 3.038(6) no
C28 H15 . 3.268(5) no
C28 H16 . 2.041(6) no
C28 H17 . 0.958(7) no
C28 H18 . 2.041(5) no
C28 H28 1_554 3.448(13) no
C29 C30 . 1.387(5) yes
C29 H3 2_655 3.453(5) no
C29 H16 . 3.257(6) no
C29 H17 . 2.040(5) no
C29 H18 . 0.96(1) no
C29 H27 2_665 3.502(5) no
C30 C31 . 2.653(5) yes
C30 C36 . 2.918(5) yes
C30 H6 2_665 3.518(5) no
C30 H15 . 3.264(5) no
C30 H17 . 3.267(5) no
C30 H18 . 2.039(4) no
C31 C32 . 1.387(5) yes
C31 C33 . 2.402(6) yes
C31 C34 . 2.762(6) yes
C31 C35 . 2.397(5) yes
C31 C36 . 1.394(5) yes
C31 H5 2_665 3.214(5) no
C31 H6 2_665 3.006(4) no
C31 H19 . 2.049(5) no
C31 H20 . 3.297(6) no
C31 H22 . 3.278(5) no
C32 C33 . 1.381(6) yes
C32 C34 . 2.369(7) yes
C32 C35 . 2.757(6) yes
C32 C36 . 2.407(5) yes
C32 H6 2_665 3.097(5) no
C32 H19 . 0.97(1) no
C32 H20 . 2.071(6) no
C32 H21 . 3.265(7) no
C32 H23 1_465 3.368(5) no
C33 C34 . 1.354(6) yes
C33 C35 . 2.388(6) yes
C33 C36 . 2.782(5) yes
C33 H14 1_465 3.126(6) no
C33 H19 . 2.051(7) no
C33 H20 . 0.98(2) no
C33 H21 . 2.043(7) no
C33 H22 . 3.269(6) no
C33 H23 1_465 3.059(5) no
C34 C35 . 1.395(5) yes
C34 C36 . 2.414(5) yes
C34 H5 2_665 3.523(5) no
C34 H10 2_656 3.562(6) no
C34 H13 1_465 3.114(6) no
C34 H14 1_465 3.024(5) no
C34 H15 2_665 3.468(6) no
C34 H19 . 3.248(7) no
C34 H20 . 2.012(6) no
C34 H21 . 0.980(7) no
C34 H22 . 2.071(6) no
C35 C36 . 1.391(5) yes
C35 H5 . 3.205(5) no
C35 H5 2_665 2.986(5) no
C35 H10 2_656 3.402(6) no
C35 H13 1_465 3.419(5) no
C35 H20 . 3.263(6) no
C35 H21 . 2.046(5) no
C35 H22 . 0.98(1) no
C36 H4 . 3.448(4) no
C36 H5 . 3.156(5) no
C36 H5 2_665 2.809(4) no
C36 H19 . 3.284(5) no
C36 H21 . 3.285(5) no
C36 H22 . 2.053(5) no
C37 C38 . 1.378(4) yes
C37 C39 . 2.393(5) yes
C37 C40 . 2.755(5) yes
C37 C41 . 2.402(5) yes
C37 C42 . 1.384(4) yes
C37 H1 . 2.475(4) no
C37 H6 . 2.485(4) no
C37 H20 1_645 3.569(5) no
C37 H23 . 2.037(4) no
C37 H24 . 3.266(5) no
C37 H26 . 3.276(5) no
C37 H27 . 2.047(5) no
C38 C39 . 1.389(5) yes
C38 C40 . 2.391(5) yes
C38 C41 . 2.772(5) yes
C38 C42 . 2.399(5) yes
C38 H1 . 3.206(4) no
C38 H6 . 3.321(4) no
C38 H20 1_645 3.318(5) no
C38 H23 . 0.963(8) no
C38 H23 2_755 3.211(6) no
C38 H24 . 2.049(5) no
C38 H25 . 3.252(5) no
C38 H27 . 3.269(5) no
C39 C40 . 1.375(6) yes
C39 C41 . 2.392(6) yes
C39 C42 . 2.771(5) yes
C39 H15 2_755 3.121(5) no
C39 H19 2_665 3.594(5) no
C39 H23 . 2.052(5) no
C39 H24 . 0.969(13) no
C39 H25 . 2.026(5) no
C39 H26 . 3.253(6) no
C40 C41 . 1.374(6) yes
C40 C42 . 2.395(5) yes
C40 H4 1_655 3.302(5) no
C40 H19 2_665 3.497(6) no
C40 H23 . 3.263(5) no
C40 H24 . 2.045(6) no
C40 H25 . 0.953(7) no
C40 H26 . 2.027(6) no
C40 H27 . 3.267(5) no
C41 C42 . 1.399(5) yes
C41 H1 . 3.464(5) no
C41 H6 . 3.450(5) no
C41 H12 1_565 3.197(5) no
C41 H24 . 3.267(6) no
C41 H25 . 2.019(5) no
C41 H26 . 0.960(8) no
C41 H27 . 2.061(5) no
C42 H1 . 2.641(5) no
C42 H6 . 2.556(5) no
C42 H23 . 3.266(5) no
C42 H25 . 3.254(5) no
C42 H26 . 2.064(5) no
C42 H27 . 0.964(13) no
C43 H8 . 3.57(1) no
C43 H11 1_565 3.296(9) no
C43 H16 1_556 3.313(12) no
C43 H28 . 0.97(2) no
C43 H29 . 0.94(2) no

loop_
_geom_torsion_atom_site_label_1
_geom_torsion_atom_site_label_2
_geom_torsion_atom_site_label_3
_geom_torsion_atom_site_label_4
_geom_torsion
_geom_torsion_publ_flag
C7 S1 C6 C1 -33.6(3) yes
C7 S1 C6 C5 151.3(3) yes
C6 S1 C7 C8 -149.8(3) yes
C6 S1 C7 C12 36.1(3) yes
C19 S2 C18 C13 33.3(4) yes
C19 S2 C18 C17 -150.6(3) yes
C18 S2 C19 C20 152.2(3) yes
C18 S2 C19 C24 -32.6(4) yes
C31 S3 C30 C25 36.5(4) yes
C31 S3 C30 C29 -148.5(3) yes
C30 S3 C31 C32 148.5(3) yes
C30 S3 C31 C36 -37.3(4) yes
C12 N1 C1 C2 -146.2(3) yes
C12 N1 C1 C6 35.7(4) yes
C37 N1 C1 C2 10.5(5) yes
C37 N1 C1 C6 -167.6(3) yes
C1 N1 C12 C7 -33.0(4) yes
C1 N1 C12 C11 147.6(3) yes
C37 N1 C12 C7 170.3(3) yes
C37 N1 C12 C11 -9.1(5) yes
C1 N1 C37 C38 97.1(4) yes
C1 N1 C37 C42 -82.4(4) yes
C12 N1 C37 C38 -105.8(4) yes
C12 N1 C37 C42 74.7(4) yes
C13 N2 C4 C3 74.4(4) yes
C13 N2 C4 C5 -108.3(4) yes
C24 N2 C4 C3 -80.2(4) yes
C24 N2 C4 C5 97.1(4) yes
C4 N2 C13 C14 -5.6(5) yes
C4 N2 C13 C18 172.0(3) yes
C24 N2 C13 C14 148.0(4) yes
C24 N2 C13 C18 -34.4(5) yes
C4 N2 C24 C19 -170.7(3) yes
C4 N2 C24 C23 7.1(5) yes
C13 N2 C24 C19 35.1(5) yes
C13 N2 C24 C23 -147.1(4) yes
C25 N3 C9 C8 -108.2(4) yes
C25 N3 C9 C10 72.3(4) yes
C36 N3 C9 C8 101.0(4) yes
C36 N3 C9 C10 -78.5(4) yes
C9 N3 C25 C26 -2.7(5) yes
C9 N3 C25 C30 176.8(3) yes
C36 N3 C25 C26 147.0(4) yes
C36 N3 C25 C30 -33.6(5) yes
C9 N3 C36 C31 -177.3(3) yes
C9 N3 C36 C35 3.4(5) yes
C25 N3 C36 C31 32.8(5) yes
C25 N3 C36 C35 -146.5(4) yes
N1 C1 C2 C3 -177.1(3) yes
C6 C1 C2 C3 1.1(5) yes
N1 C1 C6 S1 3.2(4) yes
N1 C1 C6 C5 178.2(3) yes
C2 C1 C6 S1 -175.0(3) yes
C2 C1 C6 C5 0.1(5) yes
C1 C2 C3 C4 -1.1(5) yes
C2 C3 C4 N2 177.2(3) yes
C2 C3 C4 C5 -0.1(5) yes
N2 C4 C5 C6 -176.0(3) yes
C3 C4 C5 C6 1.2(5) yes
C4 C5 C6 S1 173.8(3) yes
C4 C5 C6 C1 -1.2(5) yes
S1 C7 C8 C9 -172.4(2) yes
C12 C7 C8 C9 1.7(5) yes
S1 C7 C12 N1 -7.6(3) yes
S1 C7 C12 C11 171.8(2) yes
C8 C7 C12 N1 178.4(3) yes
C8 C7 C12 C11 -2.2(5) yes
C7 C8 C9 N3 -179.3(3) yes
C7 C8 C9 C10 0.2(5) yes
N3 C9 C10 C11 178.0(3) yes
C8 C9 C10 C11 -1.5(5) yes
C9 C10 C11 C12 1.0(5) yes
C10 C11 C12 N1 -179.7(3) yes
C10 C11 C12 C7 0.9(5) yes
N2 C13 C14 C15 179.2(4) yes
C18 C13 C14 C15 1.5(6) yes
N2 C13 C18 S2 -4.7(4) yes
N2 C13 C18 C17 179.3(3) yes
C14 C13 C18 S2 173.0(3) yes
C14 C13 C18 C17 -3.0(6) yes
C13 C14 C15 C16 1.2(7) yes
C14 C15 C16 C17 -2.4(7) yes
C15 C16 C17 C18 0.9(7) yes
C16 C17 C18 S2 -174.2(4) yes
C16 C17 C18 C13 1.9(7) yes
S2 C19 C20 C21 174.3(3) yes
C24 C19 C20 C21 -0.9(6) yes
S2 C19 C24 N2 3.4(4) yes
S2 C19 C24 C23 -174.5(2) yes
C20 C19 C24 N2 178.6(3) yes
C20 C19 C24 C23 0.7(6) yes
C19 C20 C21 C22 0.3(6) yes
C20 C21 C22 C23 0.7(6) yes
C21 C22 C23 C24 -0.9(6) yes
C22 C23 C24 N2 -177.6(4) yes
C22 C23 C24 C19 0.2(6) yes
N3 C25 C26 C27 179.6(3) yes
C30 C25 C26 C27 0.1(6) yes
N3 C25 C30 S3 -6.5(4) yes
N3 C25 C30 C29 178.6(3) yes
C26 C25 C30 S3 173.0(3) yes
C26 C25 C30 C29 -2.0(6) yes
C25 C26 C27 C28 0.7(6) yes
C26 C27 C28 C29 0.3(6) yes
C27 C28 C29 C30 -2.2(6) yes
C28 C29 C30 S3 -172.0(3) yes
C28 C29 C30 C25 3.0(6) yes
S3 C31 C32 C33 173.0(3) yes
C36 C31 C32 C33 -1.2(6) yes
S3 C31 C36 N3 7.9(4) yes
S3 C31 C36 C35 -172.8(3) yes
C32 C31 C36 N3 -177.9(4) yes
C32 C31 C36 C35 1.4(6) yes
C31 C32 C33 C34 -0.4(7) yes
C32 C33 C34 C35 1.8(7) yes
C33 C34 C35 C36 -1.7(7) yes
C34 C35 C36 N3 179.3(4) yes
C34 C35 C36 C31 0.0(6) yes
N1 C37 C38 C39 -178.7(3) yes
C42 C37 C38 C39 0.8(6) yes
N1 C37 C42 C41 178.8(3) yes
C38 C37 C42 C41 -0.7(6) yes
C37 C38 C39 C40 -0.1(6) yes
C38 C39 C40 C41 -0.8(6) yes
C39 C40 C41 C42 0.9(6) yes
C40 C41 C42 C37 -0.2(6) yes

loop_
_cod_related_entry_id
_cod_related_entry_database
_cod_related_entry_code
1 ChemSpider 21157275
